data_1568931
loop_
_publ_author_name
'Luo, Dan'
'Xiao, Han'
'Zhang, Min-Yi'
'Li, Shang-Da'
'He, Liang'
'Lv, Hong'
'Li, Chun-Sen'
'Lin, Qi-Pu'
'Fang, Wei-Hui'
'Zhang, Jian'

_publ_section_title
;
 Accurate binding of porous aluminum molecular ring catalysts with the
 substrate.
;
_journal_issue 20
_journal_name_full 'Chemical science'
_journal_page_first 5396
_journal_page_last 5404
_journal_paper_doi 10.1039/d3sc01260c
_journal_volume 14
_journal_year 2023
_chemical_formula_moiety 'C88 H96 Al8 N24 O36'
_chemical_formula_sum 'C88 H88 Al8 N24 O36'
_chemical_formula_weight 2273.66
_space_group_crystal_system cubic
_space_group_IT_number 211
_space_group_name_Hall 'I 4 2 3'
_space_group_name_H-M_alt 'I 4 3 2'
_atom_sites_solution_hydrogens mixed
_atom_sites_solution_primary dual
_audit_creation_date 2022-10-23
_audit_creation_method
;
Olex2 1.5
(compiled 2021.12.09 svn.r5202d8cf for OlexSys, GUI svn.r6439)
;
_audit_update_record
;
2022-10-24 deposited with the CCDC.	2023-03-31 downloaded from the CCDC.
;
_cell_angle_alpha 90
_cell_angle_beta 90
_cell_angle_gamma 90
_cell_formula_units_Z 12
_cell_length_a 36.6170(3)
_cell_length_b 36.6170(3)
_cell_length_c 36.6170(3)
_cell_measurement_reflns_used 32054
_cell_measurement_temperature 99.99(10)
_cell_measurement_theta_max 73.7350
_cell_measurement_theta_min 2.3430
_cell_volume 49096.2(7)
_computing_cell_refinement 'CrysAlisPro 1.171.42.54a (Rigaku OD, 2022)'
_computing_data_collection 'CrysAlisPro 1.171.42.54a (Rigaku OD, 2022)'
_computing_data_reduction 'CrysAlisPro 1.171.42.54a (Rigaku OD, 2022)'
_computing_molecular_graphics 'Olex2 1.5 (Dolomanov et al., 2009)'
_computing_publication_material 'Olex2 1.5 (Dolomanov et al., 2009)'
_computing_structure_refinement 'SHELXL 2018/3 (Sheldrick, 2015)'
_computing_structure_solution 'SHELXT 2018/2 (Sheldrick, 2018)'
_diffrn_ambient_environment N~2~
_diffrn_ambient_temperature 99.99(10)
_diffrn_detector 'Hybrid Pixel Array Detector'
_diffrn_detector_area_resol_mean 10.0000
_diffrn_detector_type HyPix
_diffrn_measured_fraction_theta_full 0.981
_diffrn_measured_fraction_theta_max 0.977
_diffrn_measurement_details
;
List of Runs (angles in degrees, time in seconds):

  # Type    Start    End  Width  t~exp~   \w     \q     \k     \f   Frames
#--------------------------------------------------------------------------
  1  \w   -101.00 -32.00   0.50    1.98    -- -104.50  77.00 -60.00  138
  2  \w    -68.00 -32.00   0.50    1.98    -- -104.50  61.00 120.00   72
  3  \w   -119.00 -74.00   0.50    0.50    --  -47.08-125.00 120.00   90
  4  \w   -101.00 -32.00   0.50    1.98    -- -104.50  77.00 -90.00  138
  5  \w    -82.00   7.00   0.50    0.50    --  -47.08 103.00 -84.00  178
  6  \w     25.00 120.00   0.50    0.50    --   47.08  77.00 -60.00  190
  7  \w     32.00 120.00   0.50    0.50    --   47.08  57.00-150.00  176
  8  \w     35.00  98.00   0.50    0.50    --   47.08  38.00  60.00  126
  9  \w     93.00 178.00   0.50    1.98    --  105.36  30.00  90.00  170
 10  \w    -27.00  30.00   0.50    0.50    --   47.08 -19.00 -90.00  114
 11  \w     33.00 123.00   0.50    1.98    --  105.36-141.00-166.00  180
 12  \w     33.00 108.00   0.50    1.98    --  105.36 -77.00  30.00  150
 13  \w     33.00  75.00   0.50    1.98    --  105.36 -61.00 120.00   84
 14  \w     33.00  90.00   0.50    1.98    --  105.36 -70.00 161.00  114
;
_diffrn_measurement_device 'four-circle diffractometer'
_diffrn_measurement_device_type 'XtaLAB Synergy R, HyPix'
_diffrn_measurement_method '\w scans'
_diffrn_orient_matrix_type 'CrysAlisPro convention (1999,Acta A55,543-557)'
_diffrn_orient_matrix_UB_11 -0.0052693475
_diffrn_orient_matrix_UB_12 0.0416621475
_diffrn_orient_matrix_UB_13 -0.0027102525
_diffrn_orient_matrix_UB_21 0.0324984974
_diffrn_orient_matrix_UB_22 0.0058012026
_diffrn_orient_matrix_UB_23 0.0260676026
_diffrn_orient_matrix_UB_31 0.0261606504
_diffrn_orient_matrix_UB_32 0.0011725496
_diffrn_orient_matrix_UB_33 -0.0329646504
_diffrn_radiation_monochromator mirror
_diffrn_radiation_probe x-ray
_diffrn_radiation_type 'Cu K\a'
_diffrn_radiation_wavelength 1.54184
_diffrn_reflns_av_R_equivalents 0.0719
_diffrn_reflns_av_unetI/netI 0.0249
_diffrn_reflns_Laue_measured_fraction_full 0.981
_diffrn_reflns_Laue_measured_fraction_max 0.977
_diffrn_reflns_limit_h_max 45
_diffrn_reflns_limit_h_min -42
_diffrn_reflns_limit_k_max 44
_diffrn_reflns_limit_k_min -41
_diffrn_reflns_limit_l_max 35
_diffrn_reflns_limit_l_min -45
_diffrn_reflns_number 155022
_diffrn_reflns_point_group_measured_fraction_full 0.987
_diffrn_reflns_point_group_measured_fraction_max 0.978
_diffrn_reflns_theta_full 67.684
_diffrn_reflns_theta_max 77.007
_diffrn_reflns_theta_min 2.956
_diffrn_source 'Rotating-anode X-ray tube'
_diffrn_source_type 'PhotonJet R (Cu) X-ray Source'
_exptl_absorpt_coefficient_mu 0.998
_exptl_absorpt_correction_T_max 1.00000
_exptl_absorpt_correction_T_min 0.84592
_exptl_absorpt_correction_type multi-scan
_exptl_absorpt_process_details
;
CrysAlisPro 1.171.42.54a (Rigaku Oxford Diffraction, 2022)
Empirical absorption correction using spherical harmonics,
implemented in SCALE3 ABSPACK scaling algorithm.
;
_exptl_crystal_colour 'metallic yellowish yellow'
_exptl_crystal_colour_lustre metallic
_exptl_crystal_colour_modifier yellowish
_exptl_crystal_colour_primary yellow
_exptl_crystal_density_diffrn 0.923
_exptl_crystal_description plate
_exptl_crystal_F_000 14112
_exptl_crystal_size_max 0.3
_exptl_crystal_size_mid 0.2
_exptl_crystal_size_min 0.1
_refine_diff_density_max 0.403
_refine_diff_density_min -0.280
_refine_diff_density_rms 0.069
_refine_ls_abs_structure_details
;
 Flack x determined using 3089 quotients [(I+)-(I-)]/[(I+)+(I-)]
 (Parsons, Flack and Wagner, Acta Cryst. B69 (2013) 249-259).
;
_refine_ls_abs_structure_Flack 0.043(10)
_refine_ls_extinction_method none
_refine_ls_goodness_of_fit_ref 1.009
_refine_ls_hydrogen_treatment constr
_refine_ls_matrix_type full
_refine_ls_number_parameters 370
_refine_ls_number_reflns 8511
_refine_ls_number_restraints 18
_refine_ls_restrained_S_all 1.013
_refine_ls_R_factor_all 0.0570
_refine_ls_R_factor_gt 0.0521
_refine_ls_shift/su_max 0.001
_refine_ls_shift/su_mean 0.000
_refine_ls_structure_factor_coef Fsqd
_refine_ls_weighting_details 'w=1/[\s^2^(Fo^2^)+(0.1068P)^2^+4.7268P] where P=(Fo^2^+2Fc^2^)/3'
_refine_ls_weighting_scheme calc
_refine_ls_wR_factor_gt 0.1355
_refine_ls_wR_factor_ref 0.1392
_reflns_Friedel_coverage 0.794
_reflns_Friedel_fraction_full 0.994
_reflns_Friedel_fraction_max 0.980
_reflns_number_gt 7725
_reflns_number_total 8511
_reflns_threshold_expression 'I > 2\s(I)'
_cod_data_source_file d3sc01260c6.cif
_cod_data_source_block Bz@AlOC-58
_cod_depositor_comments 'Adding full bibliography for 1568928--1568931.cif.'
_cod_original_cell_volume 49096.2(12)
_cod_database_code 1568931
_shelx_shelxl_version_number 2018/3
_chemical_oxdiff_formula 'Al C N O'
_shelx_space_group_comment
;
The symmetry employed for this shelxl refinement is uniquely defined
by the following loop, which should always be used as a source of
symmetry information in preference to the above space-group names.
They are only intended as comments.
;
_shelx_estimated_absorpt_t_max 0.907
_shelx_estimated_absorpt_t_min 0.754
_olex2_refinement_description
;
1. Rigid bond restraints
 C00Z
 with sigma for 1-2 distances of 0.01 and sigma for 1-3 distances of 0.02
2. Uiso/Uaniso restraints and constraints
Uanis(C11) \\sim Ueq: with sigma of 0.01 and sigma for terminal atoms of 0.02
Uanis(C00Z) \\sim Ueq: with sigma of 0.001 and sigma for terminal atoms of 0.002
Uanis(C46) \\sim Ueq: with sigma of 0.01 and sigma for terminal atoms of 0.02
3. Others
 Fixed Sof: C00Z(0.5) H00Z(0.5) C2(0.5) H2(0.5) C6(0.5) H6(0.5) C46(0.5)
 H46(0.5)
4.a Riding coordinates:
 O06(H06), C012(H01C,H01D), C11(H11A,H11B)
4.b Secondary CH2 refined with riding coordinates:
 C010(H01A,H01B), C015(H01E,H01F)
4.c Aromatic/amide H refined with riding coordinates:
 C00M(H00M), C00P(H00P), C00Q(H00Q), C00R(H00R), C00T(H00T), C00V(H00V),
 C00Z(H00Z), C5(H5), C2(H2), C6(H6), C46(H46)
4.d X=CH2 refined with riding coordinates:
 N00F(H00A,H00B), N00L(H00C,H00D), N00U(H00E,H00F)
;
_smtbx_masks_void_probe_radius 1.2
_smtbx_masks_void_truncation_radius 1.2
_olex2_submission_special_instructions 'No special instructions were received'
_oxdiff_exptl_absorpt_empirical_details
;
Empirical correction (ABSPACK) includes:
- Absorption correction using spherical harmonics
- Frame scaling
;
_oxdiff_exptl_absorpt_empirical_full_max 1.376
_oxdiff_exptl_absorpt_empirical_full_min 0.781

loop_
_space_group_symop_operation_xyz
'x, y, z'
'-x, -y, z'
'-x, y, -z'
'x, -y, -z'
'z, x, y'
'z, -x, -y'
'-z, -x, y'
'-z, x, -y'
'y, z, x'
'-y, z, -x'
'y, -z, -x'
'-y, -z, x'
'y, x, -z'
'-y, -x, -z'
'y, -x, z'
'-y, x, z'
'x, z, -y'
'-x, z, y'
'-x, -z, -y'
'x, -z, y'
'z, y, -x'
'z, -y, x'
'-z, y, x'
'-z, -y, -x'
'x+1/2, y+1/2, z+1/2'
'-x+1/2, -y+1/2, z+1/2'
'-x+1/2, y+1/2, -z+1/2'
'x+1/2, -y+1/2, -z+1/2'
'z+1/2, x+1/2, y+1/2'
'z+1/2, -x+1/2, -y+1/2'
'-z+1/2, -x+1/2, y+1/2'
'-z+1/2, x+1/2, -y+1/2'
'y+1/2, z+1/2, x+1/2'
'-y+1/2, z+1/2, -x+1/2'
'y+1/2, -z+1/2, -x+1/2'
'-y+1/2, -z+1/2, x+1/2'
'y+1/2, x+1/2, -z+1/2'
'-y+1/2, -x+1/2, -z+1/2'
'y+1/2, -x+1/2, z+1/2'
'-y+1/2, x+1/2, z+1/2'
'x+1/2, z+1/2, -y+1/2'
'-x+1/2, z+1/2, y+1/2'
'-x+1/2, -z+1/2, -y+1/2'
'x+1/2, -z+1/2, y+1/2'
'z+1/2, y+1/2, -x+1/2'
'z+1/2, -y+1/2, x+1/2'
'-z+1/2, y+1/2, x+1/2'
'-z+1/2, -y+1/2, -x+1/2'

loop_
_atom_site_label
_atom_site_type_symbol
_atom_site_fract_x
_atom_site_fract_y
_atom_site_fract_z
_atom_site_U_iso_or_equiv
_atom_site_adp_type
_atom_site_occupancy
_atom_site_site_symmetry_order
_atom_site_calc_flag
_atom_site_refinement_flags_posn
_atom_site_refinement_flags_adp
_atom_site_refinement_flags_occupancy
_atom_site_disorder_assembly
_atom_site_disorder_group
Al01 Al 0.56637(2) 0.41194(2) 0.83461(2) 0.02623(19) Uani 1 1 d . . . . .
Al02 Al 0.60995(2) 0.49103(2) 0.83683(3) 0.02695(19) Uani 1 1 d . . . . .
O03 O 0.57310(5) 0.35909(5) 0.83334(6) 0.0312(4) Uani 1 1 d . . . . .
O04 O 0.52622(5) 0.40786(6) 0.80360(6) 0.0297(4) Uani 1 1 d . . . . .
O05 O 0.63156(7) 0.46249(6) 0.87465(7) 0.0398(5) Uani 1 1 d . . . . .
O06 O 0.56815(5) 0.46253(5) 0.83682(6) 0.0276(4) Uani 1 1 d . . . . .
H06 H 0.547096 0.474077 0.837955 0.033 Uiso 1 1 d R U . . .
O07 O 0.59321(6) 0.52757(5) 0.86868(6) 0.0328(5) Uani 1 1 d . . . . .
O08 O 0.60384(6) 0.40812(6) 0.86992(7) 0.0375(5) Uani 1 1 d . . . . .
O09 O 0.59988(6) 0.41076(6) 0.79540(6) 0.0347(5) Uani 1 1 d . . . . .
O0A O 0.63161(6) 0.46247(6) 0.79933(7) 0.0388(5) Uani 1 1 d . . . . .
O00B O 0.51393(5) 0.34281(6) 0.83694(7) 0.0364(5) Uani 1 1 d . . . . .
N00C N 0.58288(10) 0.22450(8) 0.84156(12) 0.0593(10) Uani 1 1 d . . . . .
C00D C 0.54810(7) 0.33546(8) 0.83570(9) 0.0299(6) Uani 1 1 d . . . . .
C00E C 0.55901(9) 0.29694(8) 0.83688(10) 0.0363(7) Uani 1 1 d . . . . .
N00F N 0.49999(10) 0.27447(9) 0.85973(13) 0.0695(12) Uani 1 1 d . . . . .
H00A H 0.486673 0.255973 0.867354 0.083 Uiso 1 1 calc R U . . .
H00B H 0.490468 0.296516 0.858723 0.083 Uiso 1 1 calc R U . . .
C00G C 0.65721(11) 0.37556(9) 0.91527(12) 0.0486(9) Uani 1 1 d . . . . .
N00H N 0.70781(11) 0.38579(10) 0.95716(12) 0.0610(10) Uani 1 1 d . . . . .
C00I C 0.65387(9) 0.41332(9) 0.90944(10) 0.0387(7) Uani 1 1 d . . . . .
C00J C 0.62774(8) 0.42928(8) 0.88281(9) 0.0328(6) Uani 1 1 d . . . . .
C00K C 0.62485(8) 0.43224(8) 0.78479(10) 0.0352(7) Uani 1 1 d . . . . .
N00L N 0.63650(10) 0.34989(8) 0.89961(11) 0.0583(10) Uani 1 1 d . . . . .
H00C H 0.619103 0.356190 0.884274 0.070 Uiso 1 1 calc R U . . .
H00D H 0.640256 0.326694 0.904650 0.070 Uiso 1 1 calc R U . . .
C00M C 0.59398(9) 0.28708(9) 0.82826(12) 0.0428(8) Uani 1 1 d . . . . .
H00M H 0.610734 0.305297 0.820473 0.051 Uiso 1 1 calc R U . . .
C00N C 0.53473(10) 0.26908(9) 0.84966(13) 0.0474(9) Uani 1 1 d . . . . .
C00P C 0.68494(11) 0.36434(10) 0.93983(12) 0.0509(10) Uani 1 1 d . . . . .
H00P H 0.687167 0.338860 0.944168 0.061 Uiso 1 1 calc R U . . .
C00Q C 0.60557(11) 0.25101(10) 0.83062(14) 0.0561(11) Uani 1 1 d . . . . .
H00Q H 0.630032 0.245064 0.824354 0.067 Uiso 1 1 calc R U . . .
C00R C 0.54905(11) 0.23335(10) 0.85165(15) 0.0572(11) Uani 1 1 d . . . . .
H00R H 0.533677 0.214510 0.860708 0.069 Uiso 1 1 calc R U . . .
C00T C 0.70430(14) 0.42244(12) 0.95125(15) 0.0670(14) Uani 1 1 d . . . . .
H00T H 0.720011 0.438838 0.963801 0.080 Uiso 1 1 calc R U . . .
N00U N 0.62248(14) 0.35786(12) 0.74963(15) 0.0846(16) Uani 1 1 d . . . . .
H00E H 0.621721 0.337173 0.737429 0.102 Uiso 1 1 calc R U . . .
H00F H 0.608933 0.360730 0.769276 0.102 Uiso 1 1 calc R U . . .
C00V C 0.67859(11) 0.43622(11) 0.92759(12) 0.0518(10) Uani 1 1 d . . . . .
H00V H 0.677567 0.461809 0.923452 0.062 Uiso 1 1 calc R U . . .
C00Z C 0.6766(4) 0.4419(4) 0.7432(4) 0.074(4) Uani 0.5 1 d . U P A -1
H00Z H 0.679629 0.465415 0.753797 0.089 Uiso 0.5 1 calc R U P A -1
C010 C 0.5896(3) 0.52903(17) 0.90457(17) 0.110(3) Uani 1 1 d . . . . .
H01A H 0.578999 0.505806 0.913478 0.132 Uiso 1 1 calc R U . . .
H01B H 0.572592 0.549013 0.911073 0.132 Uiso 1 1 calc R U . . .
C012 C 0.5275(3) 0.3943(5) 0.7346(3) 0.174(6) Uani 1 1 d . . . . .
H01C H 0.552963 0.386132 0.735423 0.260 Uiso 1 1 d R U . . .
H01D H 0.511273 0.373072 0.736323 0.260 Uiso 1 1 d R U . . .
C015 C 0.5214(2) 0.4197(2) 0.76674(18) 0.097(2) Uani 1 1 d . . . . .
H01E H 0.537663 0.440993 0.763127 0.117 Uiso 1 1 calc R U . . .
H01F H 0.496022 0.428949 0.764739 0.117 Uiso 1 1 calc R U . . .
C11 C 0.6378(6) 0.5375(5) 0.9291(4) 0.215(7) Uani 1 1 d . U . . .
H11A H 0.654858 0.517776 0.923157 0.323 Uiso 1 1 d R U . . .
H11B H 0.647878 0.560836 0.920427 0.323 Uiso 1 1 d R U . . .
C3 C 0.64679(14) 0.42103(13) 0.75379(14) 0.0645(13) Uani 1 1 d . . . . .
C4 C 0.64429(15) 0.38505(15) 0.73828(17) 0.0791(17) Uani 1 1 d . . . . .
C5 C 0.6655(3) 0.3793(2) 0.7067(2) 0.136(4) Uani 1 1 d . . . . .
H5 H 0.659356 0.359140 0.691619 0.164 Uiso 1 1 calc R U . . .
C2 C 0.6841(8) 0.4411(9) 0.7035(7) 0.146(13) Uani 0.5 1 d . . P A 1
H2 H 0.691388 0.459111 0.686306 0.176 Uiso 0.5 1 calc R U P A 1
C6 C 0.7021(6) 0.4302(5) 0.7179(6) 0.106(8) Uani 0.5 1 d . . P A -1
H6 H 0.724844 0.442468 0.715452 0.127 Uiso 0.5 1 calc R U P A -1
N1 N 0.6938(2) 0.40023(19) 0.6962(2) 0.165(4) Uani 1 1 d . . . . .
C46 C 0.6664(4) 0.4508(5) 0.7321(4) 0.092(4) Uani 0.5 1 d . U P A 1
H46 H 0.665564 0.475654 0.739528 0.110 Uiso 0.5 1 calc R U P A 1

loop_
_atom_site_aniso_label
_atom_site_aniso_U_11
_atom_site_aniso_U_22
_atom_site_aniso_U_33
_atom_site_aniso_U_23
_atom_site_aniso_U_13
_atom_site_aniso_U_12
Al01 0.0232(4) 0.0222(4) 0.0333(4) 0.0005(3) -0.0007(3) 0.0002(3)
Al02 0.0223(4) 0.0201(4) 0.0384(5) -0.0039(3) -0.0022(3) 0.0019(3)
O03 0.0210(9) 0.0194(9) 0.0532(13) -0.0025(8) -0.0031(9) -0.0015(7)
O04 0.0246(9) 0.0289(10) 0.0355(11) 0.0018(8) -0.0014(8) -0.0017(8)
O05 0.0391(12) 0.0271(10) 0.0532(14) 0.0065(10) -0.0193(11) -0.0065(9)
O06 0.0218(9) 0.0216(9) 0.0395(11) -0.0004(8) 0.0013(8) 0.0011(7)
O07 0.0327(11) 0.0240(10) 0.0418(12) -0.0006(8) 0.0000(9) 0.0003(8)
O08 0.0299(10) 0.0264(10) 0.0562(14) 0.0006(10) -0.0099(10) -0.0022(8)
O09 0.0332(11) 0.0253(10) 0.0457(12) -0.0112(9) 0.0090(9) -0.0048(8)
O0A 0.0283(10) 0.0286(11) 0.0595(15) -0.0137(10) 0.0100(10) -0.0072(8)
O00B 0.0215(9) 0.0270(10) 0.0606(14) 0.0118(10) -0.0031(9) -0.0011(7)
N00C 0.057(2) 0.0269(14) 0.094(3) 0.0052(16) -0.0135(19) 0.0048(13)
C00D 0.0187(12) 0.0235(13) 0.0474(17) 0.0022(12) -0.0025(11) -0.0012(10)
C00E 0.0317(15) 0.0273(14) 0.0499(18) -0.0030(13) -0.0049(14) -0.0027(12)
N00F 0.0443(18) 0.0326(15) 0.132(4) 0.0227(19) 0.020(2) -0.0064(14)
C00G 0.052(2) 0.0310(16) 0.062(2) 0.0149(15) -0.0216(18) -0.0011(14)
N00H 0.059(2) 0.0498(19) 0.074(2) 0.0057(17) -0.0352(19) 0.0055(16)
C00I 0.0386(16) 0.0313(15) 0.0461(18) -0.0024(13) -0.0152(14) 0.0046(13)
C00J 0.0286(14) 0.0251(13) 0.0446(17) -0.0020(12) -0.0078(13) 0.0005(11)
C00K 0.0255(13) 0.0286(14) 0.0515(18) -0.0117(13) 0.0123(13) -0.0070(11)
N00L 0.066(2) 0.0227(13) 0.086(3) 0.0120(14) -0.0409(19) 0.0002(13)
C00M 0.0318(16) 0.0246(15) 0.072(2) -0.0038(15) -0.0095(15) 0.0032(12)
C00N 0.0410(18) 0.0247(15) 0.077(3) 0.0172(15) -0.0030(17) 0.0003(13)
C00P 0.0446(19) 0.0407(19) 0.067(2) 0.0136(17) -0.0287(19) 0.0018(15)
C00Q 0.045(2) 0.0310(17) 0.092(3) -0.0047(18) -0.008(2) 0.0077(15)
C00R 0.0389(19) 0.0327(18) 0.100(3) 0.0100(19) -0.005(2) 0.0003(15)
C00T 0.070(3) 0.047(2) 0.084(3) 0.003(2) -0.044(3) -0.005(2)
N00U 0.090(3) 0.065(2) 0.099(3) -0.046(2) 0.038(3) -0.032(2)
C00V 0.048(2) 0.0379(18) 0.069(3) 0.0002(17) -0.0295(19) -0.0037(15)
C00Z 0.074(4) 0.074(4) 0.074(4) -0.0006(14) 0.0022(14) -0.0008(14)
C010 0.207(9) 0.060(3) 0.063(3) 0.005(3) 0.025(4) 0.027(4)
C012 0.095(6) 0.334(19) 0.092(6) -0.067(9) -0.028(5) 0.016(8)
C015 0.092(4) 0.129(6) 0.071(4) 0.032(4) -0.016(3) -0.022(4)
C11 0.298(18) 0.205(13) 0.143(10) 0.001(10) 0.027(12) -0.006(13)
C3 0.066(3) 0.061(3) 0.066(3) -0.031(2) 0.032(2) -0.027(2)
C4 0.072(3) 0.072(3) 0.093(4) -0.045(3) 0.040(3) -0.029(3)
C5 0.156(7) 0.109(5) 0.144(6) -0.083(5) 0.103(6) -0.062(5)
C2 0.17(2) 0.15(2) 0.119(19) -0.037(15) 0.096(19) -0.08(2)
C6 0.118(15) 0.074(9) 0.126(18) -0.051(11) 0.068(12) -0.027(9)
N1 0.206(8) 0.114(5) 0.177(7) -0.079(5) 0.148(7) -0.078(5)
C46 0.078(8) 0.113(9) 0.085(8) -0.026(7) 0.052(7) -0.017(7)

loop_
_atom_type_symbol
_atom_type_description
_atom_type_scat_dispersion_real
_atom_type_scat_dispersion_imag
_atom_type_scat_source
C C 0.0181 0.0091 'International Tables Vol C Tables 4.2.6.8 and 6.1.1.4'
H H 0.0000 0.0000 'International Tables Vol C Tables 4.2.6.8 and 6.1.1.4'
Al Al 0.2130 0.2455 'International Tables Vol C Tables 4.2.6.8 and 6.1.1.4'
N N 0.0311 0.0180 'International Tables Vol C Tables 4.2.6.8 and 6.1.1.4'
O O 0.0492 0.0322 'International Tables Vol C Tables 4.2.6.8 and 6.1.1.4'

loop_
_geom_angle_atom_site_label_1
_geom_angle_atom_site_label_2
_geom_angle_atom_site_label_3
_geom_angle
_geom_angle_site_symmetry_1
_geom_angle_site_symmetry_3
_geom_angle_publ_flag
O03 Al01 Al02 81.10(6) . 15_565 ?
O04 Al01 Al02 40.32(7) . 15_565 ?
O04 Al01 O03 90.33(9) . . ?
O04 Al01 O07 78.59(10) . 15_565 ?
O04 Al01 O08 169.53(11) . . ?
O04 Al01 O09 92.72(10) . . ?
O06 Al01 Al02 108.11(7) . 15_565 ?
O06 Al01 O03 170.67(9) . . ?
O06 Al01 O04 97.70(10) . . ?
O06 Al01 O07 95.54(10) . 15_565 ?
O06 Al01 O08 91.07(10) . . ?
O06 Al01 O09 91.90(10) . . ?
O07 Al01 Al02 40.19(7) 15_565 15_565 ?
O07 Al01 O03 90.67(10) 15_565 . ?
O08 Al01 Al02 131.05(9) . 15_565 ?
O08 Al01 O03 81.45(10) . . ?
O08 Al01 O07 94.95(11) . 15_565 ?
O09 Al01 Al02 129.68(8) . 15_565 ?
O09 Al01 O03 82.95(10) . . ?
O09 Al01 O07 169.22(10) . 15_565 ?
O09 Al01 O08 92.68(11) . . ?
O04 Al02 Al01 39.69(7) 16_655 16_655 ?
O04 Al02 O05 170.13(10) 16_655 . ?
O04 Al02 O0A 93.10(11) 16_655 . ?
O04 Al02 O00B 90.84(10) 16_655 16_655 ?
O05 Al02 Al01 131.48(9) . 16_655 ?
O05 Al02 O00B 82.19(10) . 16_655 ?
O06 Al02 Al01 108.08(7) . 16_655 ?
O06 Al02 O04 95.67(9) . 16_655 ?
O06 Al02 O05 91.97(10) . . ?
O06 Al02 O07 97.57(10) . . ?
O06 Al02 O0A 91.98(10) . . ?
O06 Al02 O00B 171.57(9) . 16_655 ?
O07 Al02 Al01 40.77(7) . 16_655 ?
O07 Al02 O04 78.53(9) . 16_655 ?
O07 Al02 O05 94.29(11) . . ?
O07 Al02 O0A 167.84(11) . . ?
O07 Al02 O00B 88.95(10) . 16_655 ?
O0A Al02 Al01 128.64(9) . 16_655 ?
O0A Al02 O05 92.87(12) . . ?
O0A Al02 O00B 82.30(10) . 16_655 ?
O00B Al02 Al01 80.35(7) 16_655 16_655 ?
C00D O03 Al01 125.92(18) . . ?
Al01 O04 Al02 99.99(11) . 15_565 ?
C015 O04 Al01 130.5(3) . . ?
C015 O04 Al02 128.9(3) . 15_565 ?
C00J O05 Al02 130.9(2) . . ?
Al01 O06 H06 116.8 . . ?
Al02 O06 Al01 126.26(11) . . ?
Al02 O06 H06 116.9 . . ?
Al02 O07 Al01 99.05(11) . 16_655 ?
C010 O07 Al01 127.8(3) . 16_655 ?
C010 O07 Al02 132.8(3) . . ?
C00J O08 Al01 135.6(2) . . ?
C00K O09 Al01 133.4(2) . . ?
C00K O0A Al02 135.3(2) . . ?
C00D O00B Al02 127.97(19) . 15_565 ?
C00R N00C C00Q 118.9(3) . . ?
O03 C00D O00B 124.5(3) . . ?
O03 C00D C00E 117.6(2) . . ?
O00B C00D C00E 117.9(3) . . ?
C00M C00E C00D 120.1(3) . . ?
C00M C00E C00N 118.0(3) . . ?
C00N C00E C00D 121.7(3) . . ?
H00A N00F H00B 120.0 . . ?
C00N N00F H00A 120.0 . . ?
C00N N00F H00B 120.0 . . ?
C00I C00G C00P 116.4(3) . . ?
N00L C00G C00I 125.3(3) . . ?
N00L C00G C00P 118.3(3) . . ?
C00P N00H C00T 116.9(3) . . ?
C00G C00I C00J 122.9(3) . . ?
C00V C00I C00G 117.4(3) . . ?
C00V C00I C00J 119.5(3) . . ?
O05 C00J C00I 117.6(3) . . ?
O08 C00J O05 125.6(3) . . ?
O08 C00J C00I 116.8(3) . . ?
O09 C00K C3 117.6(3) . . ?
O0A C00K O09 124.1(3) . . ?
O0A C00K C3 118.3(3) . . ?
C00G N00L H00C 120.0 . . ?
C00G N00L H00D 120.0 . . ?
H00C N00L H00D 120.0 . . ?
C00E C00M H00M 119.3 . . ?
C00E C00M C00Q 121.5(3) . . ?
C00Q C00M H00M 119.3 . . ?
N00F C00N C00E 125.1(3) . . ?
N00F C00N C00R 118.4(3) . . ?
C00R C00N C00E 116.5(3) . . ?
C00G C00P H00P 116.9 . . ?
N00H C00P C00G 126.2(3) . . ?
N00H C00P H00P 116.9 . . ?
N00C C00Q C00M 121.2(4) . . ?
N00C C00Q H00Q 119.4 . . ?
C00M C00Q H00Q 119.4 . . ?
N00C C00R C00N 123.8(4) . . ?
N00C C00R H00R 118.1 . . ?
C00N C00R H00R 118.1 . . ?
N00H C00T H00T 119.2 . . ?
N00H C00T C00V 121.6(4) . . ?
C00V C00T H00T 119.2 . . ?
H00E N00U H00F 120.0 . . ?
C4 N00U H00E 120.0 . . ?
C4 N00U H00F 120.0 . . ?
C00I C00V H00V 119.3 . . ?
C00T C00V C00I 121.4(4) . . ?
C00T C00V H00V 119.3 . . ?
C3 C00Z H00Z 118.4 . . ?
C3 C00Z C2 114.1(15) . . ?
C3 C00Z C6 123.2(15) . . ?
C2 C00Z H00Z 113.6 . . ?
C6 C00Z H00Z 118.4 . . ?
C6 C00Z C2 37.9(15) . . ?
O07 C010 H01A 109.4 . . ?
O07 C010 H01B 109.4 . . ?
O07 C010 C11 111.3(8) . . ?
H01A C010 H01B 108.0 . . ?
C11 C010 H01A 109.4 . . ?
C11 C010 H01B 109.4 . . ?
H01C C012 H01D 109.4 . . ?
C015 C012 H01C 107.7 . . ?
C015 C012 H01D 110.4 . . ?
O04 C015 C012 121.8(8) . . ?
O04 C015 H01E 106.9 . . ?
O04 C015 H01F 106.9 . . ?
C012 C015 H01E 106.9 . . ?
C012 C015 H01F 106.9 . . ?
H01E C015 H01F 106.7 . . ?
C010 C11 H11A 110.3 . . ?
C010 C11 H11B 108.7 . . ?
H11A C11 H11B 109.5 . . ?
C00K C3 C46 117.7(6) . . ?
C00Z C3 C00K 119.9(8) . . ?
C00Z C3 C4 116.4(8) . . ?
C00Z C3 C46 24.8(8) . . ?
C4 C3 C00K 122.2(4) . . ?
C4 C3 C46 118.6(6) . . ?
N00U C4 C3 126.5(4) . . ?
N00U C4 C5 118.2(5) . . ?
C5 C4 C3 115.2(5) . . ?
C4 C5 H5 117.5 . . ?
N1 C5 C4 125.1(6) . . ?
N1 C5 H5 117.5 . . ?
C00Z C2 H2 133.4 . . ?
C00Z C2 N1 103(2) . . ?
C6 C2 C00Z 65(2) . . ?
C6 C2 H2 118.1 . . ?
C6 C2 N1 62(3) . . ?
C6 C2 C46 91(3) . . ?
N1 C2 H2 119.3 . . ?
C46 C2 C00Z 25.5(11) . . ?
C46 C2 H2 119.3 . . ?
C46 C2 N1 121(2) . . ?
C00Z C6 H6 120.6 . . ?
C00Z C6 C46 23.5(9) . . ?
C2 C6 C00Z 77(2) . . ?
C2 C6 H6 111.4 . . ?
C2 C6 N1 82(3) . . ?
C2 C6 C46 53(2) . . ?
N1 C6 C00Z 118.7(18) . . ?
N1 C6 H6 120.6 . . ?
N1 C6 C46 112.4(17) . . ?
C46 C6 H6 121.7 . . ?
C5 N1 C2 108.7(10) . . ?
C5 N1 C6 117.1(10) . . ?
C6 N1 C2 36.4(14) . . ?
C3 C46 C6 102.5(14) . . ?
C3 C46 H46 121.2 . . ?
C2 C46 C3 117.6(18) . . ?
C2 C46 C6 35.9(17) . . ?
C2 C46 H46 121.2 . . ?
C6 C46 H46 125.0 . . ?

loop_
_geom_bond_atom_site_label_1
_geom_bond_atom_site_label_2
_geom_bond_distance
_geom_bond_site_symmetry_2
_geom_bond_publ_flag
Al01 Al02 2.8741(11) 15_565 ?
Al01 O03 1.951(2) . ?
Al01 O04 1.864(2) . ?
Al01 O06 1.855(2) . ?
Al01 O07 1.900(2) 15_565 ?
Al01 O08 1.890(2) . ?
Al01 O09 1.889(2) . ?
Al02 O04 1.888(2) 16_655 ?
Al02 O05 1.907(2) . ?
Al02 O06 1.853(2) . ?
Al02 O07 1.878(2) . ?
Al02 O0A 1.899(2) . ?
Al02 O00B 1.922(2) 16_655 ?
O03 C00D 1.262(3) . ?
O04 C015 1.429(6) . ?
O05 C00J 1.260(4) . ?
O06 H06 0.8802 . ?
O07 C010 1.322(7) . ?
O08 C00J 1.261(4) . ?
O09 C00K 1.267(4) . ?
O0A C00K 1.253(4) . ?
O00B C00D 1.281(3) . ?
N00C C00Q 1.339(6) . ?
N00C C00R 1.333(6) . ?
C00D C00E 1.467(4) . ?
C00E C00M 1.367(5) . ?
C00E C00N 1.432(5) . ?
N00F H00A 0.8800 . ?
N00F H00B 0.8800 . ?
N00F C00N 1.339(5) . ?
C00G C00I 1.405(5) . ?
C00G N00L 1.337(5) . ?
C00G C00P 1.417(5) . ?
N00H C00P 1.312(5) . ?
N00H C00T 1.365(6) . ?
C00I C00J 1.486(4) . ?
C00I C00V 1.401(5) . ?
C00K C3 1.450(5) . ?
N00L H00C 0.8800 . ?
N00L H00D 0.8800 . ?
C00M H00M 0.9500 . ?
C00M C00Q 1.390(5) . ?
C00N C00R 1.411(5) . ?
C00P H00P 0.9500 . ?
C00Q H00Q 0.9500 . ?
C00R H00R 0.9500 . ?
C00T H00T 0.9500 . ?
C00T C00V 1.375(6) . ?
N00U H00E 0.8800 . ?
N00U H00F 0.8800 . ?
N00U C4 1.342(7) . ?
C00V H00V 0.9500 . ?
C00Z H00Z 0.9500 . ?
C00Z C3 1.389(17) . ?
C00Z C2 1.48(3) . ?
C00Z C6 1.38(3) . ?
C010 H01A 0.9900 . ?
C010 H01B 0.9900 . ?
C010 C11 2.01(2) . ?
C012 H01C 0.9805 . ?
C012 H01D 0.9796 . ?
C012 C015 1.517(13) . ?
C015 H01E 0.9900 . ?
C015 H01F 0.9900 . ?
C11 H11A 0.9791 . ?
C11 H11B 0.9808 . ?
C3 C4 1.438(6) . ?
C3 C46 1.529(17) . ?
C4 C5 1.409(7) . ?
C5 H5 0.9500 . ?
C5 N1 1.344(9) . ?
C2 H2 0.9500 . ?
C2 C6 0.93(4) . ?
C2 N1 1.56(3) . ?
C2 C46 1.28(3) . ?
C6 H6 0.9500 . ?
C6 N1 1.39(2) . ?
C6 C46 1.59(2) . ?
C46 H46 0.9500 . ?

loop_
_geom_torsion_atom_site_label_1
_geom_torsion_atom_site_label_2
_geom_torsion_atom_site_label_3
_geom_torsion_atom_site_label_4
_geom_torsion
_geom_torsion_site_symmetry_1
_geom_torsion_site_symmetry_2
_geom_torsion_site_symmetry_3
_geom_torsion_site_symmetry_4
_geom_torsion_publ_flag
Al01 Al02 O06 Al01 175.21(12) 16_655 . . . ?
Al01 Al02 O07 C010 -172.8(7) 16_655 . . . ?
Al01 Al02 O0A C00K -127.8(3) 16_655 . . . ?
Al01 O03 C00D O00B 4.7(5) . . . . ?
Al01 O03 C00D C00E -175.6(2) . . . . ?
Al01 O04 C015 C012 95.6(8) . . . . ?
Al01 O07 C010 C11 -93.3(7) 16_655 . . . ?
Al01 O08 C00J O05 2.8(6) . . . . ?
Al01 O08 C00J C00I -176.2(2) . . . . ?
Al01 O09 C00K O0A -3.4(6) . . . . ?
Al01 O09 C00K C3 176.8(3) . . . . ?
Al02 Al01 O04 C015 171.7(5) 15_565 . . . ?
Al02 Al01 O06 Al02 179.29(12) 15_565 . . . ?
Al02 Al01 O08 C00J -132.7(3) 15_565 . . . ?
Al02 Al01 O09 C00K 141.2(3) 15_565 . . . ?
Al02 O04 C015 C012 -94.9(8) 15_565 . . . ?
Al02 O05 C00J O08 -10.7(5) . . . . ?
Al02 O05 C00J C00I 168.3(2) . . . . ?
Al02 O07 C010 C11 77.7(8) . . . . ?
Al02 O0A C00K O09 -5.2(6) . . . . ?
Al02 O0A C00K C3 174.5(3) . . . . ?
Al02 O00B C00D O03 -1.6(5) 15_565 . . . ?
Al02 O00B C00D C00E 178.8(2) 15_565 . . . ?
O03 Al01 O04 Al02 75.77(11) . . . 15_565 ?
O03 Al01 O04 C015 -112.5(5) . . . . ?
O03 Al01 O08 C00J 157.1(3) . . . . ?
O03 Al01 O09 C00K -146.6(3) . . . . ?
O03 C00D C00E C00M -13.0(5) . . . . ?
O03 C00D C00E C00N 162.1(3) . . . . ?
O04 Al01 O06 Al02 -140.64(14) . . . . ?
O04 Al01 O08 C00J -164.4(5) . . . . ?
O04 Al01 O09 C00K 123.4(3) . . . . ?
O04 Al02 O06 Al01 136.57(15) 16_655 . . . ?
O04 Al02 O07 Al01 -14.70(9) 16_655 . . 16_655 ?
O04 Al02 O07 C010 172.5(7) 16_655 . . . ?
O04 Al02 O0A C00K -108.5(4) 16_655 . . . ?
O05 Al02 O06 Al01 -49.69(17) . . . . ?
O05 Al02 O07 Al01 158.46(10) . . . 16_655 ?
O05 Al02 O07 C010 -14.4(7) . . . . ?
O05 Al02 O0A C00K 79.4(4) . . . . ?
O06 Al01 O04 Al02 -108.99(10) . . . 15_565 ?
O06 Al01 O04 C015 62.7(5) . . . . ?
O06 Al01 O08 C00J -17.4(3) . . . . ?
O06 Al01 O09 C00K 25.6(3) . . . . ?
O06 Al02 O07 Al01 -108.98(11) . . . 16_655 ?
O06 Al02 O07 C010 78.2(7) . . . . ?
O06 Al02 O0A C00K -12.7(4) . . . . ?
O07 Al01 O04 Al02 -14.85(10) 15_565 . . 15_565 ?
O07 Al01 O04 C015 156.9(5) 15_565 . . . ?
O07 Al01 O06 Al02 140.17(15) 15_565 . . . ?
O07 Al01 O08 C00J -113.0(3) 15_565 . . . ?
O07 Al01 O09 C00K 159.4(5) 15_565 . . . ?
O07 Al02 O06 Al01 -144.29(15) . . . . ?
O07 Al02 O0A C00K -154.6(5) . . . . ?
O08 Al01 O04 Al02 37.7(6) . . . 15_565 ?
O08 Al01 O04 C015 -150.6(7) . . . . ?
O08 Al01 O06 Al02 45.09(16) . . . . ?
O08 Al01 O09 C00K -65.5(3) . . . . ?
O09 Al01 O04 Al02 158.72(10) . . . 15_565 ?
O09 Al01 O04 C015 -29.5(5) . . . . ?
O09 Al01 O06 Al02 -47.63(16) . . . . ?
O09 Al01 O08 C00J 74.6(3) . . . . ?
O09 C00K C3 C00Z -174.1(8) . . . . ?
O09 C00K C3 C4 -8.3(8) . . . . ?
O09 C00K C3 C46 157.7(9) . . . . ?
O0A Al02 O06 Al01 43.25(17) . . . . ?
O0A Al02 O07 Al01 32.5(6) . . . 16_655 ?
O0A Al02 O07 C010 -140.3(8) . . . . ?
O0A C00K C3 C00Z 6.1(10) . . . . ?
O0A C00K C3 C4 171.9(5) . . . . ?
O0A C00K C3 C46 -22.1(11) . . . . ?
O00B Al02 O07 Al01 76.37(11) 16_655 . . 16_655 ?
O00B Al02 O07 C010 -96.4(7) 16_655 . . . ?
O00B Al02 O0A C00K 161.1(4) 16_655 . . . ?
O00B C00D C00E C00M 166.7(3) . . . . ?
O00B C00D C00E C00N -18.3(5) . . . . ?
C00D C00E C00M C00Q 177.2(4) . . . . ?
C00D C00E C00N N00F 3.7(7) . . . . ?
C00D C00E C00N C00R -176.2(4) . . . . ?
C00E C00M C00Q N00C -0.2(7) . . . . ?
C00E C00N C00R N00C -1.8(7) . . . . ?
N00F C00N C00R N00C 178.3(5) . . . . ?
C00G C00I C00J O05 -166.9(4) . . . . ?
C00G C00I C00J O08 12.1(5) . . . . ?
C00G C00I C00V C00T -2.3(7) . . . . ?
N00H C00T C00V C00I 2.4(9) . . . . ?
C00I C00G C00P N00H -0.8(7) . . . . ?
C00J C00I C00V C00T -177.1(5) . . . . ?
C00K C3 C4 N00U -0.2(11) . . . . ?
C00K C3 C4 C5 175.7(7) . . . . ?
C00K C3 C46 C2 -176(2) . . . . ?
C00K C3 C46 C6 149.1(11) . . . . ?
N00L C00G C00I C00J -3.9(7) . . . . ?
N00L C00G C00I C00V -178.5(5) . . . . ?
N00L C00G C00P N00H 179.2(5) . . . . ?
C00M C00E C00N N00F 178.9(4) . . . . ?
C00M C00E C00N C00R -1.1(6) . . . . ?
C00N C00E C00M C00Q 2.0(6) . . . . ?
C00P C00G C00I C00J 176.1(4) . . . . ?
C00P C00G C00I C00V 1.5(6) . . . . ?
C00P N00H C00T C00V -1.5(8) . . . . ?
C00Q N00C C00R C00N 3.6(8) . . . . ?
C00R N00C C00Q C00M -2.6(7) . . . . ?
C00T N00H C00P C00G 0.8(8) . . . . ?
N00U C4 C5 N1 -165.4(11) . . . . ?
C00V C00I C00J O05 7.6(5) . . . . ?
C00V C00I C00J O08 -173.4(4) . . . . ?
C00Z C3 C4 N00U 166.0(9) . . . . ?
C00Z C3 C4 C5 -18.1(12) . . . . ?
C00Z C3 C46 C2 82(3) . . . . ?
C00Z C3 C46 C6 47(2) . . . . ?
C00Z C2 C6 N1 122.2(12) . . . . ?
C00Z C2 C6 C46 -3.6(18) . . . . ?
C00Z C2 N1 C5 58(2) . . . . ?
C00Z C2 N1 C6 -52(2) . . . . ?
C00Z C2 C46 C3 -65(3) . . . . ?
C00Z C2 C46 C6 8(4) . . . . ?
C00Z C6 N1 C5 -15(3) . . . . ?
C00Z C6 N1 C2 70(2) . . . . ?
C00Z C6 C46 C3 -51(2) . . . . ?
C00Z C6 C46 C2 -171(4) . . . . ?
C3 C00Z C2 C6 -114(3) . . . . ?
C3 C00Z C2 N1 -64(2) . . . . ?
C3 C00Z C2 C46 75(3) . . . . ?
C3 C00Z C6 C2 87(3) . . . . ?
C3 C00Z C6 N1 15(3) . . . . ?
C3 C00Z C6 C46 95(3) . . . . ?
C3 C4 C5 N1 18.4(16) . . . . ?
C4 C3 C46 C2 -10(3) . . . . ?
C4 C3 C46 C6 -44.4(16) . . . . ?
C4 C5 N1 C2 -40.2(19) . . . . ?
C4 C5 N1 C6 -2(2) . . . . ?
C2 C00Z C3 C00K -148.4(17) . . . . ?
C2 C00Z C3 C4 45(2) . . . . ?
C2 C00Z C3 C46 -56(3) . . . . ?
C2 C00Z C6 N1 -73(3) . . . . ?
C2 C00Z C6 C46 7(4) . . . . ?
C2 C6 N1 C5 -85(3) . . . . ?
C2 C6 C46 C3 120(3) . . . . ?
C6 C00Z C3 C00K 169.3(15) . . . . ?
C6 C00Z C3 C4 3(2) . . . . ?
C6 C00Z C3 C46 -99(3) . . . . ?
C6 C00Z C2 N1 50(2) . . . . ?
C6 C00Z C2 C46 -172(4) . . . . ?
C6 C2 N1 C5 111(2) . . . . ?
C6 C2 C46 C3 -72(3) . . . . ?
N1 C2 C6 C00Z -122.2(12) . . . . ?
N1 C2 C6 C46 -125.8(14) . . . . ?
N1 C2 C46 C3 -15(4) . . . . ?
N1 C2 C46 C6 57(3) . . . . ?
N1 C6 C46 C3 60(2) . . . . ?
N1 C6 C46 C2 -60(3) . . . . ?
C46 C3 C4 N00U -166.1(11) . . . . ?
C46 C3 C4 C5 9.8(13) . . . . ?
C46 C2 C6 C00Z 3.6(18) . . . . ?
C46 C2 C6 N1 125.8(14) . . . . ?
C46 C2 N1 C5 39(3) . . . . ?
C46 C2 N1 C6 -72(3) . . . . ?
C46 C6 N1 C5 -40(2) . . . . ?
C46 C6 N1 C2 44.8(19) . . . . ?

loop_
_smtbx_masks_void_nr
_smtbx_masks_void_average_x
_smtbx_masks_void_average_y
_smtbx_masks_void_average_z
_smtbx_masks_void_volume
_smtbx_masks_void_count_electrons
_smtbx_masks_void_content
1 0.000 0.000 0.000 3129.1 772.9 ?
2 -0.241 -0.997 -0.309 6388.4 1386.9 ?
3 -0.557 -0.088 -0.361 9628.2 2294.0 ?
4 0.500 0.500 0.500 3129.1 772.9 ?
